data_2003730
loop_
_publ_author_name
'Spek, A. L.'
'Markies, B. A.'
'Kruis, D.'
'Boersma, J.'
'van Koten, G.'

_publ_section_title
;(2-Acetylbicyclo[2.2.1]heptyl-<i>C</i>^3^,<i>O</i>)(2,2'-bipyridyl)palladium(II)
 Trifluoromethanesulfonate 0.5-Diethyl Ether Solvate
;
_journal_issue 8
_journal_name_full 'Acta Crystallographica Section C'
_journal_page_first 1535
_journal_page_last 1537
_journal_paper_doi 10.1107/S0108270194004245
_journal_volume 51
_journal_year 1995
_chemical_formula_sum 'C44 H52 F6 N4 O9 Pd2 S2'
_chemical_formula_weight 585.94
_chemical_name_systematic
;
[C,O-(2-acetylbicyclohept[2.2.1]-3-yl)palladium(II)(2,2'-bipyridyl)]
trifluoromethanesulfonate 0.5 diethylether solvate
;
_space_group_IT_number 14
_symmetry_cell_setting monoclinic
_symmetry_space_group_name_Hall '-P 2ybc'
_symmetry_space_group_name_H-M 'P 1 21/c 1'
_cell_angle_alpha 90
_cell_angle_beta 128.707(5)
_cell_angle_gamma 90
_cell_formula_units_Z 4
_cell_length_a 14.3658(12)
_cell_length_b 11.0537(6)
_cell_length_c 19.3767(7)
_cell_measurement_reflns_used 25
_cell_measurement_temperature 150
_cell_measurement_theta_max 14
_cell_measurement_theta_min 11
_cell_volume 2401.1(3)
_computing_cell_refinement 'SET4 (de Boer & Duisenberg, 1984)'
_computing_data_collection 'Locally modified CAD4 (Version 5) software'
_computing_data_reduction 'HELENA (Spek, 1993)'
_computing_molecular_graphics 'PLATON (Spek, 1990)'
_computing_publication_material 'PLATON (Spek, 1990)'
_computing_structure_refinement 'SHELX76 (Sheldrick, 1976)'
_computing_structure_solution 'DIRDIF92 (Beurskens et al., 1992)'
_diffrn_ambient_temperature 150
_diffrn_measurement_device 'Enraf-Nonius Turbo CAD4'
_diffrn_measurement_method \w/2\q
_diffrn_radiation_monochromator graphite
_diffrn_radiation_source 'Enraf-Nonius Rotating Anode'
_diffrn_radiation_type MoK\a
_diffrn_radiation_wavelength 0.71073
_diffrn_reflns_av_R_equivalents 0.027
_diffrn_reflns_limit_h_max 18
_diffrn_reflns_limit_h_min -18
_diffrn_reflns_limit_k_max 14
_diffrn_reflns_limit_k_min 0
_diffrn_reflns_limit_l_max 25
_diffrn_reflns_limit_l_min -18
_diffrn_reflns_number 6075
_diffrn_reflns_reduction_process
;
 ?
;
_diffrn_reflns_theta_max 27.5
_diffrn_reflns_theta_min 1.80
_diffrn_standards_decay_% 0
_diffrn_standards_interval_time 60
_diffrn_standards_number 3
_exptl_absorpt_coefficient_mu 0.90
_exptl_absorpt_correction_T_max 1.00
_exptl_absorpt_correction_T_min 0.76
_exptl_absorpt_correction_type 'empirical (DIFABS; Walker & Stuart, 1983)'
_exptl_crystal_colour yellowish
_exptl_crystal_density_diffrn 1.621
_exptl_crystal_description block
_exptl_crystal_F_000 1188
_exptl_crystal_size_max 0.50
_exptl_crystal_size_mid 0.50
_exptl_crystal_size_min 0.25
_refine_diff_density_max 0.830
_refine_diff_density_min -0.590
_refine_ls_extinction_method none
_refine_ls_goodness_of_fit_obs 1.40
_refine_ls_hydrogen_treatment noref
_refine_ls_matrix_type full
_refine_ls_number_parameters 328
_refine_ls_number_reflns 4095
_refine_ls_R_factor_obs 0.037
_refine_ls_shift/esd_max 0.500
_refine_ls_shift/esd_mean 0.050
_refine_ls_structure_factor_coef F
_refine_ls_weighting_details 'w = 1/[\s^2^(F)+0.0004F^2^]'
_refine_ls_weighting_scheme calc
_refine_ls_wR_factor_obs 0.043
_reflns_number_observed 4095
_reflns_number_total 5168
_reflns_observed_criterion I>2.5\s(I)
_cod_data_source_file ab1183.cif
_cod_data_source_block S973A
_cod_depositor_comments
;
The following automatic conversions were performed:
'_symmetry_cell_setting' value 'Monoclinic' changed to 'monoclinic'
according to '/home/saulius/struct/CIF-dictionaries/cif_core.dic'
dictionary named 'cif_core.dic' version 2.4.1 from 2010-06-29.

Automatic conversion script
Id: cif_fix_enum 1527 2010-12-29 10:47:43Z saulius 

The following automatic conversions were performed:

'_symmetry_cell_setting' value 'Monoclinic' changed to 'monoclinic'
according to /home/saulius/struct/CIF-dictionaries/cif_core.dic
dictionary named 'cif_core.dic' version 2.4.1 from 2010-06-29.

Automatic conversion script
Id: cif_fix_values 1715 2011-07-08 13:25:40Z adriana 

The following automatic conversions were performed:

'_refine_ls_weighting_scheme' value '1/[\s^2^(F)+0.0004F^2^]' was
changed to 'calc'. New tag '_refine_ls_weighting_details' was
created. The value of the new tag was set to 'w =
1/[\s^2^(F)+0.0004F^2^]'.

Automatic conversion script
Id: cif_fix_values 3143 2015-03-26 13:38:13Z robertas 
;
_cod_original_sg_symbol_H-M 'P 21/c'
_cod_original_formula_sum ' C44 H52 F6 N4 O9 Pd2 S2'
_cod_database_code 2003730

loop_
_symmetry_equiv_pos_as_xyz
x,y,z
-x,1/2+y,1/2-z
-x,-y,-z
x,1/2-y,1/2+z

loop_
_atom_site_aniso_label
_atom_site_aniso_U_11
_atom_site_aniso_U_12
_atom_site_aniso_U_13
_atom_site_aniso_U_22
_atom_site_aniso_U_23
_atom_site_aniso_U_33
Pd 0.0198(1) -0.0016(1) 0.0127(1) 0.0210(1) -0.0033(1) 0.0194(1)
O 0.0245(14) 0.0003(11) 0.0140(13) 0.0304(15) -0.0064(12) 0.0344(16)
N1 0.0240(16) -0.0011(11) 0.0147(14) 0.0217(15) -0.0014(12) 0.0198(16)
N2 0.0243(16) 0.0017(12) 0.0177(15) 0.0254(16) -0.0007(12) 0.0246(17)
C1 0.029(2) -0.0009(16) 0.0191(19) 0.0251(18) -0.0027(17) 0.031(2)
C2 0.022(2) 0.0047(17) 0.013(2) 0.038(2) 0.0031(19) 0.040(3)
C3 0.021(2) -0.0019(17) 0.010(2) 0.040(2) -0.0024(19) 0.038(3)
C4 0.030(2) -0.0058(16) 0.0163(19) 0.031(2) -0.0046(17) 0.031(2)
C5 0.0255(19) -0.0031(15) 0.0173(17) 0.0261(18) -0.0016(15) 0.0217(19)
C6 0.0298(19) -0.0010(14) 0.0205(17) 0.0230(18) -0.0014(14) 0.0225(18)
C7 0.040(2) -0.0058(17) 0.026(2) 0.0260(19) -0.0051(16) 0.030(2)
C8 0.046(2) 0.0020(17) 0.032(2) 0.026(2) 0.0004(17) 0.035(2)
C9 0.033(2) 0.0083(17) 0.023(2) 0.031(2) 0.0043(17) 0.035(2)
C10 0.027(2) 0.0021(16) 0.0183(19) 0.0328(19) 0.0001(17) 0.029(2)
C11 0.0231(18) -0.0014(14) 0.0147(16) 0.0231(17) -0.0031(14) 0.0215(19)
C12 0.030(2) -0.0025(15) 0.0231(19) 0.0216(17) -0.0050(15) 0.031(2)
C13 0.043(2) 0.0002(17) 0.029(2) 0.0252(18) -0.0052(17) 0.034(2)
C14 0.046(3) -0.0024(17) 0.027(2) 0.0237(19) -0.0051(17) 0.034(2)
C15 0.037(2) -0.0026(16) 0.0164(19) 0.026(2) -0.0058(15) 0.022(2)
C16 0.0264(19) -0.0063(15) 0.0152(17) 0.0229(18) -0.0037(15) 0.024(2)
C17 0.049(3) 0.0003(18) 0.033(2) 0.0283(19) -0.0005(17) 0.033(2)
C18 0.026(2) -0.0023(17) 0.0165(19) 0.038(2) -0.0026(18) 0.030(2)
C19 0.023(2) -0.004(2) 0.010(2) 0.054(3) -0.014(2) 0.053(3)
O5 0.094(6) 0.009(5) 0.053(6) 0.105(6) 0.016(5) 0.120(7)
C21 0.052(8) 0.009(6) 0.024(8) 0.068(9) -0.007(7) 0.073(10)
C22 0.051(14) -0.04(2) -0.01(2) 0.32(5) 0.14(4) 0.24(5)
C23 0.16(3) 0.010(13) -0.010(16) 0.049(10) 0.018(12) 0.096(17)
C24 0.106(13) -0.010(8) 0.061(11) 0.055(9) -0.008(7) 0.084(11)
S1 0.0295(6) 0.0029(4) 0.0073(5) 0.0250(5) -0.0023(4) 0.0373(6)
F1 0.094(3) -0.011(2) 0.079(3) 0.094(3) -0.037(2) 0.113(3)
F2 0.102(3) -0.019(3) 0.076(3) 0.104(3) 0.017(3) 0.115(3)
F3 0.052(2) 0.004(2) 0.072(3) 0.118(3) -0.016(3) 0.175(5)
O2 0.055(2) 0.0043(14) 0.0201(19) 0.0293(17) 0.0077(15) 0.058(2)
O3 0.0286(16) 0.0072(13) 0.0080(15) 0.0430(17) -0.0069(14) 0.0383(18)
O4 0.047(2) 0.0001(14) -0.0059(17) 0.0319(17) -0.0077(14) 0.046(2)
C20 0.050(4) 0.001(3) 0.045(4) 0.068(4) -0.006(4) 0.099(5)

loop_
_atom_site_label
_atom_site_occupancy
_atom_site_fract_x
_atom_site_fract_y
_atom_site_fract_z
_atom_site_U_iso_or_equiv
_atom_site_thermal_displace_type
Pd 1.000 0.04125(2) 0.10808(2) 0.12473(2) 0.0198(1) Uani
O 1.000 0.2177(2) 0.1285(2) 0.22633(18) 0.0328(9) Uani
N1 1.000 -0.1303(3) 0.0789(3) 0.0193(2) 0.0211(9) Uani
N2 1.000 0.0458(3) -0.0785(3) 0.1067(2) 0.0231(9) Uani
C1 1.000 -0.2147(3) 0.1647(3) -0.0259(3) 0.0281(11) Uani
C2 1.000 -0.3292(3) 0.1398(4) -0.1012(3) 0.0377(14) Uani
C3 1.000 -0.3590(4) 0.0220(4) -0.1309(3) 0.0388(14) Uani
C4 1.000 -0.2730(3) -0.0675(4) -0.0847(3) 0.0326(12) Uani
C5 1.000 -0.1594(3) -0.0377(3) -0.0103(2) 0.0227(11) Uani
C6 1.000 -0.0608(3) -0.1256(3) 0.0395(2) 0.0223(11) Uani
C7 1.000 -0.0748(4) -0.2481(3) 0.0200(3) 0.0292(11) Uani
C8 1.000 0.0236(4) -0.3232(4) 0.0706(3) 0.0311(12) Uani
C9 1.000 0.1320(4) -0.2752(3) 0.1385(3) 0.0318(12) Uani
C10 1.000 0.1406(3) -0.1528(3) 0.1556(3) 0.0291(11) Uani
C11 1.000 0.0316(3) 0.2851(3) 0.1454(2) 0.0220(10) Uani
C12 1.000 -0.0355(3) 0.3050(3) 0.1813(3) 0.0248(11) Uani
C13 1.000 -0.0513(4) 0.4423(3) 0.1848(3) 0.0307(11) Uani
C14 1.000 0.0768(4) 0.4863(3) 0.2617(3) 0.0332(14) Uani
C15 1.000 0.1492(4) 0.3691(3) 0.2937(3) 0.0297(12) Uani
C16 1.000 0.1602(3) 0.3309(3) 0.2222(2) 0.0248(11) Uani
C17 1.000 0.0593(4) 0.2760(3) 0.2788(3) 0.0317(14) Uani
C18 1.000 0.2500(3) 0.2320(4) 0.2564(3) 0.0320(12) Uani
C19 1.000 0.3795(4) 0.2556(5) 0.3280(3) 0.0528(16) Uani
O5 1.000 .5 .5 .5 0.116(4) Uani
C21 0.500 0.4076(12) 0.5792(13) 0.4538(10) 0.075(5) Uani
C22 0.500 0.382(3) 0.652(4) 0.391(3) 0.27(2) Uani
C23 0.500 0.608(3) 0.336(2) 0.593(3) 0.163(12) Uani
C24 0.500 0.5243(17) 0.4139(12) 0.5576(11) 0.081(6) Uani
S1 1.000 0.32227(10) 0.48444(9) 0.11744(8) 0.0399(3) Uani
F1 1.000 0.3195(4) 0.3775(3) -0.0037(3) 0.0906(17) Uani
F2 1.000 0.3594(4) 0.5691(4) 0.0110(3) 0.1014(17) Uani
F3 1.000 0.4919(3) 0.4434(4) 0.1082(3) 0.114(2) Uani
O2 1.000 0.3415(3) 0.3673(3) 0.1569(2) 0.0579(11) Uani
O3 1.000 0.1994(3) 0.5149(3) 0.0504(2) 0.0455(10) Uani
O4 1.000 0.3945(3) 0.5796(3) 0.1782(2) 0.0656(11) Uani
C20 1.000 0.3771(5) 0.4669(6) 0.0550(5) 0.073(3) Uani
H1A 1.000 -0.1947(3) 0.2482(3) -0.0041(3) 0.035(3) Uiso
H2A 1.000 -0.3878(3) 0.2050(4) -0.1332(3) 0.035(3) Uiso
H3A 1.000 -0.4400(4) 0.0018(4) -0.1837(3) 0.035(3) Uiso
H4A 1.000 -0.2926(3) -0.1516(4) -0.1050(3) 0.035(3) Uiso
H7A 1.000 -0.1528(4) -0.2817(3) -0.0285(3) 0.035(3) Uiso
H8A 1.000 0.0162(4) -0.4100(4) 0.0580(3) 0.035(3) Uiso
H9A 1.000 0.2029(4) -0.3268(3) 0.1746(3) 0.035(3) Uiso
H10A 1.000 0.2180(3) -0.1185(3) 0.2046(3) 0.035(3) Uiso
H11A 1.000 -0.0065(3) 0.3265(3) 0.0888(2) 0.035(3) Uiso
H12A 1.000 -0.1110(3) 0.2605(3) 0.1478(3) 0.035(3) Uiso
H13A 1.000 -0.0802(4) 0.4814(3) 0.1292(3) 0.035(3) Uiso
H13B 1.000 -0.1068(4) 0.4588(3) 0.1970(3) 0.035(3) Uiso
H14A 1.000 0.1060(4) 0.5447(3) 0.2411(3) 0.035(3) Uiso
H14B 1.000 0.0790(4) 0.5229(3) 0.3088(3) 0.035(3) Uiso
H15A 1.000 0.2266(4) 0.3755(3) 0.3528(3) 0.035(3) Uiso
H16A 1.000 0.1858(3) 0.3964(3) 0.2033(2) 0.035(3) Uiso
H17A 1.000 0.0882(4) 0.1925(3) 0.2893(3) 0.035(3) Uiso
H17B 1.000 0.0337(4) 0.2932(3) 0.3143(3) 0.035(3) Uiso
H19A 1.000 0.4002(4) 0.3334(5) 0.3166(3) 0.111(14) Uiso
H19B 1.000 0.4269(4) 0.1912(5) 0.3286(3) 0.111(14) Uiso
H19C 1.000 0.3964(4) 0.2585(5) 0.3855(3) 0.111(14) Uiso
H21A 0.500 0.3330(12) 0.5358(13) 0.4282(10) 0.1534 Uiso
H21B 0.500 0.4212(12) 0.6388(13) 0.4967(10) 0.1534 Uiso
H22A 0.500 0.313(3) 0.705(4) 0.367(3) 0.1534 Uiso
H22B 0.500 0.364(3) 0.597(4) 0.344(3) 0.1534 Uiso
H22C 0.500 0.452(3) 0.701(4) 0.412(3) 0.1534 Uiso
H23A 0.500 0.604(3) 0.280(2) 0.630(3) 0.1534 Uiso
H23B 0.500 0.683(3) 0.382(2) 0.629(3) 0.1534 Uiso
H23C 0.500 0.605(3) 0.289(2) 0.548(3) 0.1534 Uiso
H24A 0.500 0.4528(17) 0.3629(12) 0.5242(11) 0.1534 Uiso
H24B 0.500 0.5308(17) 0.4551(12) 0.6053(11) 0.1534 Uiso

loop_
_atom_type_symbol
_atom_type_description
_atom_type_scat_source
_atom_type_scat_dispersion_real
_atom_type_scat_dispersion_imag
S S 'Cromer \& Mann (1968)' 0.1246 0.1234
Pd Pd 'Cromer \& Mann (1968)' -0.9988 1.0072
O O 'Cromer \& Mann (1968)' 0.0106 0.0060
N N 'Cromer \& Mann (1968)' 0.0061 0.0033
F F 'Cromer \& Mann (1968)' 0.0171 0.0103
H H 'Cromer \& Mann (1968)' 0.0000 0.0000
C C 'Cromer \& Mann (1968)' 0.0033 0.0016

loop_
_geom_angle_atom_site_label_1
_geom_angle_atom_site_label_2
_geom_angle_atom_site_label_3
_geom_angle_site_symmetry_1
_geom_angle_site_symmetry_3
_geom_angle
_geom_angle_publ_flag
O Pd N1 . . 175.41(14) yes
O Pd N2 . . 96.94(13) yes
O Pd C11 . . 84.19(13) yes
N1 Pd N2 . . 79.60(14) yes
N1 Pd C11 . . 99.45(15) yes
N2 Pd C11 . . 176.33(18) yes
Pd O C18 . . 115.7(3) yes
Pd N1 C1 . . 125.5(3) yes
Pd N1 C5 . . 115.9(3) yes
C1 N1 C5 . . 118.5(4) yes
Pd N2 C6 . . 113.9(3) yes
Pd N2 C10 . . 127.2(3) yes
C6 N2 C10 . . 118.8(3) yes
N1 C1 C2 . . 122.7(3) yes
C1 C2 C3 . . 118.9(4) no
C2 C3 C4 . . 119.0(5) no
C3 C4 C5 . . 119.9(4) no
N1 C5 C4 . . 121.0(4) yes
N1 C5 C6 . . 115.5(3) yes
C4 C5 C6 . . 123.4(3) no
N2 C6 C5 . . 115.1(3) yes
N2 C6 C7 . . 121.6(4) yes
C5 C6 C7 . . 123.3(4) no
C6 C7 C8 . . 118.9(4) no
C7 C8 C9 . . 119.5(4) no
C8 C9 C10 . . 119.2(5) no
N2 C10 C9 . . 122.0(4) yes
Pd C11 C12 . . 111.9(3) yes
Pd C11 C16 . . 108.4(3) yes
C12 C11 C16 . . 103.2(3) no
C11 C12 C13 . . 108.4(4) no
C11 C12 C17 . . 102.0(4) no
C13 C12 C17 . . 101.2(3) no
C12 C13 C14 . . 103.4(4) no
C13 C14 C15 . . 102.8(3) no
C14 C15 C16 . . 107.0(4) no
C14 C15 C17 . . 102.3(5) no
C16 C15 C17 . . 101.2(3) no
C11 C16 C15 . . 102.6(4) no
C11 C16 C18 . . 111.3(3) no
C15 C16 C18 . . 110.2(3) no
C12 C17 C15 . . 95.0(4) no
O C18 C16 . . 120.2(4) yes
O C18 C19 . . 118.9(4) yes
C16 C18 C19 . . 120.9(4) no
N1 C1 H1A . . 118.8(5) no
C2 C1 H1A . . 118.5(5) no
C1 C2 H2A . . 120.4(5) no
C3 C2 H2A . . 120.7(5) no
C2 C3 H3A . . 120.4(6) no
C4 C3 H3A . . 120.5(5) no
C3 C4 H4A . . 120.1(6) no
C5 C4 H4A . . 120.0(5) no
C6 C7 H7A . . 121.0(5) no
C8 C7 H7A . . 120.1(4) no
C7 C8 H8A . . 120.5(6) no
C9 C8 H8A . . 120.0(6) no
C8 C9 H9A . . 120.7(4) no
C10 C9 H9A . . 120.1(5) no
N2 C10 H10A . . 118.8(4) no
C9 C10 H10A . . 119.3(5) no
Pd C11 H11A . . 106.9(3) no
C12 C11 H11A . . 112.0(5) no
C16 C11 H11A . . 114.5(4) no
C11 C12 H12A . . 112.4(5) no
C13 C12 H12A . . 113.0(5) no
C17 C12 H12A . . 118.6(5) no
C12 C13 H13A . . 111.0(5) no
C12 C13 H13B . . 111.0(5) no
C14 C13 H13A . . 110.5(6) no
C14 C13 H13B . . 111.4(5) no
H13A C13 H13B . . 109.5(7) no
C13 C14 H14A . . 111.6(5) no
C13 C14 H14B . . 110.6(7) no
C15 C14 H14A . . 111.5(7) no
C15 C14 H14B . . 110.7(5) no
H14A C14 H14B . . 109.5(5) no
C14 C15 H15A . . 113.6(4) no
C16 C15 H15A . . 112.9(7) no
C17 C15 H15A . . 118.4(5) no
C11 C16 H16A . . 112.3(3) no
C15 C16 H16A . . 113.9(4) no
C18 C16 H16A . . 106.5(5) no
C12 C17 H17A . . 113.0(5) no
C12 C17 H17B . . 113.2(6) no
C15 C17 H17A . . 113.3(7) no
C15 C17 H17B . . 112.3(4) no
H17A C17 H17B . . 109.5(6) no
C18 C19 H19A . . 108.8(5) no
C18 C19 H19B . . 109.7(5) no
C18 C19 H19C . . 109.9(7) no
H19A C19 H19B . . 109.5(8) no
H19A C19 H19C . . 109.5(7) no
H19B C19 H19C . . 109.5(7) no
C21 O5 C24 . . 130.3(14) no
C21 O5 C21 . 3_666 180.00 no
C21 O5 C24 . 3_666 49.7(14) no
C21 O5 C24 3_666 . 49.7(14) no
C24 O5 C24 . 3_666 180.00 no
C21 O5 C24 3_666 3_666 130.3(14) no
O5 C21 C22 . . 127(3) no
O5 C24 C23 . . 127(3) no
O5 C21 H21A . . 109.1(15) no
O5 C21 H21B . . 106.3(16) no
C22 C21 H21A . . 104(3) no
C22 C21 H21B . . 100(2) no
H21A C21 H21B . . 109(3) no
C21 C22 H22A . . 115(6) no
C21 C22 H22B . . 104(4) no
C21 C22 H22C . . 110(5) no
H22A C22 H22B . . 109(6) no
H22A C22 H22C . . 110(6) no
H22B C22 H22C . . 109(7) no
C24 C23 H23A . . 111(6) no
C24 C23 H23B . . 106(3) no
C24 C23 H23C . . 112(5) no
H23A C23 H23B . . 110(6) no
H23A C23 H23C . . 109(4) no
H23B C23 H23C . . 109(7) no
O5 C24 H24A . . 103.9(17) no
O5 C24 H24B . . 106.1(14) no
C23 C24 H24A . . 102(2) no
C23 C24 H24B . . 108(3) no
H24A C24 H24B . . 109(3) no
O2 S1 O3 . . 114.3(2) no
O2 S1 O4 . . 115.2(2) no
O2 S1 C20 . . 103.8(3) no
O3 S1 O4 . . 115.0(2) no
O3 S1 C20 . . 102.9(3) no
O4 S1 C20 . . 103.5(3) no
S1 C20 F1 . . 110.5(6) no
S1 C20 F2 . . 110.1(5) no
S1 C20 F3 . . 110.6(5) no
F1 C20 F2 . . 108.2(6) no
F1 C20 F3 . . 109.1(6) no
F2 C20 F3 . . 108.2(7) no

loop_
_geom_bond_atom_site_label_1
_geom_bond_atom_site_label_2
_geom_bond_distance
_geom_bond_publ_flag
Pd O 2.028(3) yes
Pd N1 2.014(4) yes
Pd N2 2.100(3) yes
Pd C11 2.019(3) yes
O C18 1.235(5) yes
N1 C1 1.345(6) yes
N1 C5 1.366(5) yes
N2 C6 1.348(5) yes
N2 C10 1.347(6) yes
C1 C2 1.382(7) no
C2 C3 1.379(6) no
C3 C4 1.387(7) no
C4 C5 1.381(6) no
C5 C6 1.474(5) yes
C6 C7 1.386(5) no
C7 C8 1.384(7) no
C8 C9 1.369(7) no
C9 C10 1.380(5) no
C11 C12 1.517(7) no
C11 C16 1.564(5) yes
C12 C13 1.542(5) no
C12 C17 1.519(6) no
C13 C14 1.554(8) no
C14 C15 1.529(6) no
C15 C16 1.548(7) no
C15 C17 1.531(8) no
C16 C18 1.493(6) yes
C18 C19 1.492(8) yes
C1 H1A 0.980(5) no
C2 H2A 0.980(7) no
C3 H3A 0.981(7) no
C4 H4A 0.980(6) no
C7 H7A 0.980(7) no
C8 H8A 0.979(6) no
C9 H9A 0.980(7) no
C10 H10A 0.980(7) no
C11 H11A 0.980(4) no
C12 H12A 0.979(7) no
C13 H13A 0.980(6) no
C13 H13B 0.980(9) no
C14 H14A 0.981(8) no
C14 H14B 0.981(7) no
C15 H15A 0.980(7) no
C16 H16A 0.981(6) no
C17 H17A 0.980(5) no
C17 H17B 0.980(9) no
C19 H19A 0.979(8) no
C19 H19B 0.980(9) no
C19 H19C 0.981(7) no
O5 C21 1.358(17) yes
O5 C24 1.336(16) yes
C21 C22 1.31(5) no
C23 C24 1.28(5) no
C21 H21A 0.98(3) no
C21 H21B 0.98(2) no
C22 H22A 0.98(7) no
C22 H22B 0.99(7) no
C22 H22C 0.98(7) no
C23 H23A 0.98(6) no
C23 H23B 0.98(7) no
C23 H23C 0.99(6) no
C24 H24A 0.98(3) no
C24 H24B 0.98(3) no
S1 O2 1.440(3) yes
S1 O3 1.431(4) yes
S1 O4 1.429(3) yes
S1 C20 1.820(9) yes
F1 C20 1.333(8) yes
F2 C20 1.340(8) yes
F3 C20 1.313(10) yes

loop_
_geom_torsion_atom_site_label_1
_geom_torsion_atom_site_label_2
_geom_torsion_atom_site_label_3
_geom_torsion_atom_site_label_4
_geom_torsion_site_symmetry_1
_geom_torsion
_geom_torsion_publ_flag
N2 Pd O C18 . -179.6(4) no
C11 Pd O C18 . -3.1(4) no
N2 Pd N1 C1 . -175.7(5) no
N2 Pd N1 C5 . 0.6(3) no
C11 Pd N1 C1 . 7.9(4) no
C11 Pd N1 C5 . -175.8(3) no
O Pd N2 C6 . -178.3(3) no
O Pd N2 C10 . 3.7(4) no
N1 Pd N2 C6 . -1.3(3) no
N1 Pd N2 C10 . -179.3(5) no
O Pd C11 C12 . -111.9(3) no
O Pd C11 C16 . 1.3(3) no
N1 Pd C11 C12 . 71.0(3) no
N1 Pd C11 C16 . -175.9(3) no
Pd O C18 C16 . 4.1(6) no
Pd O C18 C19 . -176.7(4) no
Pd N1 C1 C2 . 175.8(4) no
C5 N1 C1 C2 . -0.4(7) no
Pd N1 C5 C4 . -176.9(4) no
Pd N1 C5 C6 . 0.2(6) no
C1 N1 C5 C4 . -0.3(7) no
C1 N1 C5 C6 . 176.7(4) no
Pd N2 C6 C5 . 1.8(5) no
Pd N2 C6 C7 . -178.0(4) no
C10 N2 C6 C5 . 179.9(7) no
C10 N2 C6 C7 . 0.2(7) no
Pd N2 C10 C9 . 178.4(4) no
C6 N2 C10 C9 . 0.5(8) no
N1 C1 C2 C3 . 0.8(8) no
C1 C2 C3 C4 . -0.5(8) no
C2 C3 C4 C5 . -0.2(9) no
C3 C4 C5 N1 . 0.6(8) no
C3 C4 C5 C6 . -176.1(5) no
N1 C5 C6 N2 . -1.3(6) no
N1 C5 C6 C7 . 178.5(5) no
C4 C5 C6 N2 . 175.6(4) no
C4 C5 C6 C7 . -4.6(7) no
N2 C6 C7 C8 . -0.5(8) no
C5 C6 C7 C8 . 179.8(6) no
C6 C7 C8 C9 . 0.1(13) no
C7 C8 C9 C10 . 0.6(9) no
C8 C9 C10 N2 . -0.9(9) no
Pd C11 C12 C13 . -173.5(3) no
Pd C11 C12 C17 . 80.2(3) no
C16 C11 C12 C13 . 70.1(4) no
C16 C11 C12 C17 . -36.2(3) no
Pd C11 C16 C15 . -117.7(3) no
Pd C11 C16 C18 . 0.2(5) no
C12 C11 C16 C15 . 1.1(3) no
C12 C11 C16 C18 . 119.0(4) no
C11 C12 C13 C14 . -71.1(5) no
C17 C12 C13 C14 . 35.7(6) no
C11 C12 C17 C15 . 56.5(4) no
C13 C12 C17 C15 . -55.3(5) no
C12 C13 C14 C15 . -1.1(5) no
C13 C14 C15 C16 . 72.2(5) no
C13 C14 C15 C17 . -33.8(5) no
C14 C15 C16 C11 . -72.9(4) no
C14 C15 C16 C18 . 168.4(4) no
C17 C15 C16 C11 . 33.9(4) no
C17 C15 C16 C18 . -84.8(4) no
C14 C15 C17 C12 . 55.2(4) no
C16 C15 C17 C12 . -55.2(4) no
C11 C16 C18 O . -2.9(6) no
C11 C16 C18 C19 . 178.0(4) no
C15 C16 C18 O . 110.4(5) no
C15 C16 C18 C19 . -68.7(6) no
C24 O5 C21 C22 . -172(3) no
C24 O5 C21 C22 3_666 8(3) no
C21 O5 C24 C23 . 174(2) no
C21 O5 C24 C23 3_666 -6(2) no
O2 S1 C20 F1 . 57.7(5) no
O3 S1 C20 F1 . -61.7(5) no
O4 S1 C20 F1 . 178.3(4) no
O2 S1 C20 F2 . 177.2(5) no
O3 S1 C20 F2 . 57.8(6) no
O4 S1 C20 F2 . -62.2(6) no
O2 S1 C20 F3 . -63.3(5) no
O3 S1 C20 F3 . 177.3(4) no
O4 S1 C20 F3 . 57.3(5) no
